data_2236522
loop_
_publ_author_name
'Mayo, Dennis H.'
'Peng, Yang'
'Zavalij, Peter'
'Bowen, Kit H.'
'Eichhorn, Bryan W.'

_publ_section_title
;
 Tetrabromidobis(dicyclohexylphosphane-\k<i>P</i>)digallium(<i>Ga</i>---<i>Ga</i>)
;
_journal_coeditor_code NK2174
_journal_issue 10
_journal_name_full 'Acta Crystallographica Section E'
_journal_page_first m1245
_journal_paper_doi 10.1107/S1600536812035982
_journal_volume 68
_journal_year 2012
_chemical_formula_iupac '[Ga2 Br4 (C12 H23 P)2]'
_chemical_formula_moiety 'C24 H46 Br4 Ga2 P2'
_chemical_formula_sum 'C24 H46 Br4 Ga2 P2'
_chemical_formula_weight 855.63
_chemical_name_systematic
;
Tetrabromidobis(dicyclohexylphosphane-\k<i>P</i>)digallium
(<i>Ga</i>---<i>Ga</i>)
;
_space_group_IT_number 14
_symmetry_cell_setting monoclinic
_symmetry_space_group_name_Hall '-P 2yn'
_symmetry_space_group_name_H-M 'P 1 21/n 1'
_atom_sites_solution_hydrogens geom
_atom_sites_solution_primary direct
_atom_sites_solution_secondary difmap
_audit_creation_method 'SHELXL-97 & ZCIF'
_cell_angle_alpha 90.00
_cell_angle_beta 109.177(2)
_cell_angle_gamma 90.00
_cell_formula_units_Z 2
_cell_length_a 9.6095(11)
_cell_length_b 13.7083(16)
_cell_length_c 13.3305(16)
_cell_measurement_reflns_used 12733
_cell_measurement_temperature 150(2)
_cell_measurement_theta_max 30.5
_cell_measurement_theta_min 2.7
_cell_volume 1658.6(3)
_computing_cell_refinement 'SAINT (Bruker, 2010)'
_computing_data_collection 'APEX2 (Bruker, 2010)'
_computing_data_reduction 'SAINT (Bruker, 2010)'
_computing_molecular_graphics 'XSHELL (Bruker, 2010)'
_computing_publication_material 'APEX2 (Bruker, 2010)'
_computing_structure_refinement 'SHELXL97 (Sheldrick, 2008)'
_computing_structure_solution 'SHELXS97 (Sheldrick, 2008)'
_diffrn_ambient_temperature 150(2)
_diffrn_detector_area_resol_mean 8.333
_diffrn_measured_fraction_theta_full 0.999
_diffrn_measured_fraction_theta_max 0.999
_diffrn_measurement_device_type 'Bruker SMART APEX2 CCD area-detector'
_diffrn_measurement_method '\f and \w'
_diffrn_radiation_monochromator graphite
_diffrn_radiation_source 'fine-focus sealed tube'
_diffrn_radiation_type MoK\a
_diffrn_radiation_wavelength 0.71073
_diffrn_reflns_av_R_equivalents 0.0206
_diffrn_reflns_av_sigmaI/netI 0.0149
_diffrn_reflns_limit_h_max 13
_diffrn_reflns_limit_h_min -13
_diffrn_reflns_limit_k_max 19
_diffrn_reflns_limit_k_min -19
_diffrn_reflns_limit_l_max 18
_diffrn_reflns_limit_l_min -18
_diffrn_reflns_number 24854
_diffrn_reflns_theta_full 30.00
_diffrn_reflns_theta_max 30.00
_diffrn_reflns_theta_min 2.20
_diffrn_standards_decay_% 0
_exptl_absorpt_coefficient_mu 6.551
_exptl_absorpt_correction_T_max 0.288
_exptl_absorpt_correction_T_min 0.185
_exptl_absorpt_correction_type multi-scan
_exptl_absorpt_process_details '(SADABS; Sheldrick, 1996)'
_exptl_crystal_colour colourless
_exptl_crystal_density_diffrn 1.713
_exptl_crystal_density_method 'not measured'
_exptl_crystal_description prism
_exptl_crystal_F_000 844
_exptl_crystal_size_max 0.36
_exptl_crystal_size_mid 0.27
_exptl_crystal_size_min 0.19
_refine_diff_density_max 1.881
_refine_diff_density_min -0.936
_refine_ls_extinction_method none
_refine_ls_goodness_of_fit_ref 1.000
_refine_ls_hydrogen_treatment mixed
_refine_ls_matrix_type full
_refine_ls_number_parameters 168
_refine_ls_number_reflns 4842
_refine_ls_number_restraints 60
_refine_ls_restrained_S_all 0.996
_refine_ls_R_factor_all 0.0394
_refine_ls_R_factor_gt 0.0340
_refine_ls_shift/su_max 0.001
_refine_ls_shift/su_mean 0.000
_refine_ls_structure_factor_coef Fsqd
_refine_ls_weighting_details 'w = 1/[\s^2^(Fo^2^)+(0.01P)^2^+4.865P], P=(max(Fo^2^,0)+2Fc^2^)/3'
_refine_ls_weighting_scheme calc
_refine_ls_wR_factor_gt 0.0665
_refine_ls_wR_factor_ref 0.0680
_reflns_number_gt 4253
_reflns_number_total 4842
_reflns_threshold_expression I>2\s(I)
_cod_data_source_file nk2174.cif
_cod_data_source_block I
_cod_original_sg_symbol_H-M 'P 21/n'
_cod_database_code 2236522
_cod_database_fobs_code 2236522

loop_
_symmetry_equiv_pos_as_xyz
'x, y, z'
'-x+1/2, y+1/2, -z+1/2'
'-x, -y, -z'
'x-1/2, -y-1/2, z-1/2'

loop_
_atom_site_type_symbol
_atom_site_label
_atom_site_fract_x
_atom_site_fract_y
_atom_site_fract_z
_atom_site_U_iso_or_equiv
_atom_site_adp_type
_atom_site_calc_flag
_atom_site_refinement_flags
_atom_site_occupancy
_atom_site_symmetry_multiplicity
_atom_site_disorder_assembly
_atom_site_disorder_group
Ga Ga1 0.43950(3) 0.06462(2) 0.53291(2) 0.02724(7) Uani d . 1 1 . .
Br Br1 0.58862(3) 0.20359(2) 0.60235(3) 0.04156(8) Uani d . 1 1 . .
Br Br2 0.33747(4) 0.01282(3) 0.66273(3) 0.04888(9) Uani d . 1 1 . .
P P1 0.23183(7) 0.14796(5) 0.40942(5) 0.02762(13) Uani d . 1 1 . .
H H1 0.274(4) 0.225(2) 0.368(3) 0.043(9) Uiso d . 1 1 . .
C C11 0.0946(13) 0.1955(10) 0.4656(12) 0.0339(18) Uani d PDU 0.620(13) 1 A 1
H H11 0.0698 0.1412 0.5069 0.041 Uiso calc PR 0.620(13) 1 A 1
C C12 -0.0495(10) 0.2268(7) 0.3805(7) 0.0453(18) Uani d PDU 0.620(13) 1 A 1
H H12A -0.0287 0.2777 0.3348 0.054 Uiso calc PR 0.620(13) 1 A 1
H H12B -0.0943 0.1702 0.3353 0.054 Uiso calc PR 0.620(13) 1 A 1
C C13 -0.1573(10) 0.2667(8) 0.4336(8) 0.066(2) Uani d PDU 0.620(13) 1 A 1
H H13A -0.2484 0.2890 0.3782 0.080 Uiso calc PR 0.620(13) 1 A 1
H H13B -0.1844 0.2139 0.4743 0.080 Uiso calc PR 0.620(13) 1 A 1
C C14 -0.0905(13) 0.3506(7) 0.5072(9) 0.071(3) Uani d PDU 0.620(13) 1 A 1
H H14A -0.0680 0.4049 0.4661 0.085 Uiso calc PR 0.620(13) 1 A 1
H H14B -0.1619 0.3745 0.5408 0.085 Uiso calc PR 0.620(13) 1 A 1
C C15 0.0478(13) 0.3180(11) 0.5913(9) 0.076(3) Uani d PDU 0.620(13) 1 A 1
H H15A 0.0234 0.2671 0.6355 0.092 Uiso calc PR 0.620(13) 1 A 1
H H15B 0.0918 0.3739 0.6380 0.092 Uiso calc PR 0.620(13) 1 A 1
C C16 0.1608(11) 0.2771(13) 0.5433(12) 0.0610(18) Uani d PDU 0.620(13) 1 A 1
H H16A 0.1945 0.3300 0.5063 0.073 Uiso calc PR 0.620(13) 1 A 1
H H16B 0.2475 0.2522 0.6009 0.073 Uiso calc PR 0.620(13) 1 A 1
C C11A 0.114(2) 0.2078(18) 0.475(2) 0.0339(18) Uani d PD 0.380(13) 1 A 2
H H11A 0.0753 0.1557 0.5109 0.041 Uiso calc PR 0.380(13) 1 A 2
C C12A -0.0197(17) 0.2566(12) 0.3935(12) 0.0453(18) Uani d PD 0.380(13) 1 A 2
H H12C 0.0143 0.3053 0.3518 0.054 Uiso calc PR 0.380(13) 1 A 2
H H12D -0.0788 0.2068 0.3438 0.054 Uiso calc PR 0.380(13) 1 A 2
C C13A -0.1153(15) 0.3069(13) 0.4503(13) 0.066(2) Uani d PD 0.380(13) 1 A 2
H H13C -0.1967 0.3420 0.3972 0.080 Uiso calc PR 0.380(13) 1 A 2
H H13D -0.1595 0.2568 0.4839 0.080 Uiso calc PR 0.380(13) 1 A 2
C C14A -0.030(2) 0.3779(12) 0.5336(14) 0.071(3) Uani d PD 0.380(13) 1 A 2
H H14C 0.0048 0.4325 0.4992 0.085 Uiso calc PR 0.380(13) 1 A 2
H H14D -0.0945 0.4051 0.5710 0.085 Uiso calc PR 0.380(13) 1 A 2
C C15A 0.100(2) 0.3296(19) 0.6123(14) 0.076(3) Uani d PD 0.380(13) 1 A 2
H H15C 0.0645 0.2810 0.6532 0.092 Uiso calc PR 0.380(13) 1 A 2
H H15D 0.1580 0.3792 0.6628 0.092 Uiso calc PR 0.380(13) 1 A 2
C C16A 0.2001(18) 0.279(2) 0.560(2) 0.0610(18) Uani d PD 0.380(13) 1 A 2
H H16C 0.2474 0.3281 0.5276 0.073 Uiso calc PR 0.380(13) 1 A 2
H H16D 0.2787 0.2429 0.6143 0.073 Uiso calc PR 0.380(13) 1 A 2
C C21 0.1299(3) 0.0773(2) 0.2924(2) 0.0305(5) Uani d . 1 1 A .
H H21 0.0502 0.1198 0.2458 0.037 Uiso calc R 1 1 . .
C C22 0.0573(3) -0.0116(2) 0.3232(3) 0.0414(7) Uani d . 1 1 . .
H H22A 0.1338 -0.0552 0.3695 0.050 Uiso calc R 1 1 A .
H H22B -0.0080 0.0095 0.3631 0.050 Uiso calc R 1 1 . .
C C23 -0.0321(4) -0.0665(3) 0.2234(3) 0.0564(9) Uani d . 1 1 A .
H H23A -0.0759 -0.1255 0.2437 0.068 Uiso calc R 1 1 . .
H H23B -0.1135 -0.0245 0.1801 0.068 Uiso calc R 1 1 . .
C C24 0.0637(4) -0.0955(3) 0.1588(3) 0.0574(10) Uani d . 1 1 . .
H H24A 0.0021 -0.1279 0.0928 0.069 Uiso calc R 1 1 A .
H H24B 0.1382 -0.1431 0.1997 0.069 Uiso calc R 1 1 . .
C C25 0.1420(4) -0.0083(3) 0.1301(3) 0.0539(9) Uani d . 1 1 A .
H H25A 0.0682 0.0356 0.0818 0.065 Uiso calc R 1 1 . .
H H25B 0.2088 -0.0315 0.0922 0.065 Uiso calc R 1 1 . .
C C26 0.2313(3) 0.0484(2) 0.2299(2) 0.0384(6) Uani d . 1 1 . .
H H26A 0.3128 0.0073 0.2746 0.046 Uiso calc R 1 1 A .
H H26B 0.2744 0.1076 0.2093 0.046 Uiso calc R 1 1 . .

loop_
_atom_site_aniso_label
_atom_site_aniso_U_11
_atom_site_aniso_U_22
_atom_site_aniso_U_33
_atom_site_aniso_U_12
_atom_site_aniso_U_13
_atom_site_aniso_U_23
Ga1 0.02597(13) 0.02897(14) 0.02464(13) 0.00414(11) 0.00541(10) -0.00146(11)
Br1 0.04072(16) 0.03471(15) 0.04223(16) -0.00386(12) 0.00408(13) -0.00738(12)
Br2 0.04296(17) 0.0654(2) 0.04385(18) 0.00912(15) 0.02185(14) 0.01749(16)
P1 0.0278(3) 0.0276(3) 0.0266(3) 0.0028(2) 0.0077(2) 0.0016(2)
C11 0.036(3) 0.033(4) 0.035(3) 0.011(3) 0.014(2) 0.005(2)
C12 0.040(4) 0.046(5) 0.048(3) 0.018(3) 0.011(3) 0.003(3)
C13 0.052(4) 0.075(6) 0.076(4) 0.035(4) 0.026(4) 0.008(4)
C14 0.085(7) 0.061(5) 0.077(6) 0.036(5) 0.041(5) -0.001(4)
C15 0.085(8) 0.083(5) 0.062(5) 0.032(6) 0.027(4) -0.023(4)
C16 0.060(5) 0.062(3) 0.056(5) 0.017(5) 0.013(4) -0.023(3)
C11A 0.036(3) 0.033(4) 0.035(3) 0.011(3) 0.014(2) 0.005(2)
C12A 0.040(4) 0.046(5) 0.048(3) 0.018(3) 0.011(3) 0.003(3)
C13A 0.052(4) 0.075(6) 0.076(4) 0.035(4) 0.026(4) 0.008(4)
C14A 0.085(7) 0.061(5) 0.077(6) 0.036(5) 0.041(5) -0.001(4)
C15A 0.085(8) 0.083(5) 0.062(5) 0.032(6) 0.027(4) -0.023(4)
C16A 0.060(5) 0.062(3) 0.056(5) 0.017(5) 0.013(4) -0.023(3)
C21 0.0251(11) 0.0354(14) 0.0257(12) 0.0027(10) 0.0010(9) 0.0005(10)
C22 0.0356(15) 0.0427(17) 0.0425(16) -0.0079(13) 0.0084(13) -0.0009(13)
C23 0.0493(19) 0.051(2) 0.056(2) -0.0158(17) 0.0010(17) -0.0079(17)
C24 0.063(2) 0.048(2) 0.0420(18) -0.0013(17) -0.0084(16) -0.0148(16)
C25 0.057(2) 0.071(2) 0.0271(15) 0.0003(18) 0.0041(14) -0.0121(16)
C26 0.0348(14) 0.0521(18) 0.0259(13) -0.0001(13) 0.0068(11) -0.0040(12)

loop_
_atom_type_symbol
_atom_type_description
_atom_type_scat_dispersion_real
_atom_type_scat_dispersion_imag
_atom_type_scat_source
C C 0.0033 0.0016 'International Tables Vol C Tables 4.2.6.8 and 6.1.1.4'
H H 0.0000 0.0000 'International Tables Vol C Tables 4.2.6.8 and 6.1.1.4'
P P 0.1023 0.0942 'International Tables Vol C Tables 4.2.6.8 and 6.1.1.4'
Ga Ga 0.2307 1.6083 'International Tables Vol C Tables 4.2.6.8 and 6.1.1.4'
Br Br -0.2901 2.4595 'International Tables Vol C Tables 4.2.6.8 and 6.1.1.4'

loop_
_geom_angle_atom_site_label_1
_geom_angle_atom_site_label_2
_geom_angle_atom_site_label_3
_geom_angle_site_symmetry_3
_geom_angle
_geom_angle_publ_flag
Br2 Ga1 Br1 . 107.306(18) yes
Br2 Ga1 P1 . 101.11(2) yes
Br1 Ga1 P1 . 98.25(2) yes
Br2 Ga1 Ga1 3_656 114.05(2) yes
Br1 Ga1 Ga1 3_656 115.13(2) yes
P1 Ga1 Ga1 3_656 118.93(2) yes
C21 P1 C11 . 106.3(4) ?
C21 P1 Ga1 . 115.00(9) ?
C11 P1 Ga1 . 115.7(4) ?
C21 P1 H1 . 102.5(15) ?
C11 P1 H1 . 104.4(16) ?
Ga1 P1 H1 . 111.6(15) ?
C16 C11 C12 . 111.9(5) ?
C16 C11 P1 . 110.1(8) ?
C12 C11 P1 . 113.1(8) ?
C16 C11 H11 . 107.1 ?
C12 C11 H11 . 107.1 ?
P1 C11 H11 . 107.1 ?
C13 C12 C11 . 110.0(6) ?
C13 C12 H12A . 109.7 ?
C11 C12 H12A . 109.7 ?
C13 C12 H12B . 109.7 ?
C11 C12 H12B . 109.7 ?
H12A C12 H12B . 108.2 ?
C14 C13 C12 . 111.3(6) ?
C14 C13 H13A . 109.4 ?
C12 C13 H13A . 109.4 ?
C14 C13 H13B . 109.4 ?
C12 C13 H13B . 109.4 ?
H13A C13 H13B . 108.0 ?
C15 C14 C13 . 110.0(6) ?
C15 C14 H14A . 109.7 ?
C13 C14 H14A . 109.7 ?
C15 C14 H14B . 109.7 ?
C13 C14 H14B . 109.7 ?
H14A C14 H14B . 108.2 ?
C14 C15 C16 . 111.8(6) ?
C14 C15 H15A . 109.2 ?
C16 C15 H15A . 109.2 ?
C14 C15 H15B . 109.2 ?
C16 C15 H15B . 109.2 ?
H15A C15 H15B . 107.9 ?
C11 C16 C15 . 111.0(7) ?
C11 C16 H16A . 109.4 ?
C15 C16 H16A . 109.4 ?
C11 C16 H16B . 109.4 ?
C15 C16 H16B . 109.4 ?
H16A C16 H16B . 108.0 ?
C22 C21 C26 . 111.7(3) ?
C22 C21 P1 . 111.0(2) ?
C26 C21 P1 . 110.16(19) ?
C22 C21 H21 . 107.9 ?
C26 C21 H21 . 107.9 ?
P1 C21 H21 . 107.9 ?
C23 C22 C21 . 109.6(3) ?
C23 C22 H22A . 109.7 ?
C21 C22 H22A . 109.7 ?
C23 C22 H22B . 109.7 ?
C21 C22 H22B . 109.7 ?
H22A C22 H22B . 108.2 ?
C24 C23 C22 . 110.7(3) ?
C24 C23 H23A . 109.5 ?
C22 C23 H23A . 109.5 ?
C24 C23 H23B . 109.5 ?
C22 C23 H23B . 109.5 ?
H23A C23 H23B . 108.1 ?
C23 C24 C25 . 112.4(3) ?
C23 C24 H24A . 109.1 ?
C25 C24 H24A . 109.1 ?
C23 C24 H24B . 109.1 ?
C25 C24 H24B . 109.1 ?
H24A C24 H24B . 107.9 ?
C24 C25 C26 . 111.1(3) ?
C24 C25 H25A . 109.4 ?
C26 C25 H25A . 109.4 ?
C24 C25 H25B . 109.4 ?
C26 C25 H25B . 109.4 ?
H25A C25 H25B . 108.0 ?
C21 C26 C25 . 109.2(3) ?
C21 C26 H26A . 109.8 ?
C25 C26 H26A . 109.8 ?
C21 C26 H26B . 109.8 ?
C25 C26 H26B . 109.8 ?
H26A C26 H26B . 108.3 ?

loop_
_geom_bond_atom_site_label_1
_geom_bond_atom_site_label_2
_geom_bond_site_symmetry_2
_geom_bond_distance
_geom_bond_publ_flag
Ga1 Br2 . 2.3612(5) yes
Ga1 Br1 . 2.3807(5) yes
Ga1 P1 . 2.4164(7) yes
Ga1 Ga1 3_656 2.4353(6) yes
P1 C21 . 1.824(3) ?
P1 C11A . 1.83(2) ?
P1 C11 . 1.837(13) ?
P1 H1 . 1.31(3) ?
C11 C16 . 1.516(7) ?
C11 C12 . 1.535(6) ?
C11 H11 . 1.0000 ?
C12 C13 . 1.534(7) ?
C12 H12A . 0.9900 ?
C12 H12B . 0.9900 ?
C13 C14 . 1.512(10) ?
C13 H13A . 0.9900 ?
C13 H13B . 0.9900 ?
C14 C15 . 1.499(9) ?
C14 H14A . 0.9900 ?
C14 H14B . 0.9900 ?
C15 C16 . 1.536(7) ?
C15 H15A . 0.9900 ?
C15 H15B . 0.9900 ?
C16 H16A . 0.9900 ?
C16 H16B . 0.9900 ?
C21 C22 . 1.526(4) ?
C21 C26 . 1.527(4) ?
C21 H21 . 1.0000 ?
C22 C23 . 1.523(5) ?
C22 H22A . 0.9900 ?
C22 H22B . 0.9900 ?
C23 C24 . 1.506(6) ?
C23 H23A . 0.9900 ?
C23 H23B . 0.9900 ?
C24 C25 . 1.527(6) ?
C24 H24A . 0.9900 ?
C24 H24B . 0.9900 ?
C25 C26 . 1.537(4) ?
C25 H25A . 0.9900 ?
C25 H25B . 0.9900 ?
C26 H26A . 0.9900 ?
C26 H26B . 0.9900 ?

loop_
_geom_torsion_atom_site_label_1
_geom_torsion_atom_site_label_2
_geom_torsion_atom_site_label_3
_geom_torsion_atom_site_label_4
_geom_torsion_site_symmetry_1
_geom_torsion
Br2 Ga1 P1 C21 . -99.72(10)
Br1 Ga1 P1 C21 . 150.72(10)
Ga1 Ga1 P1 C21 3_656 25.94(11)
Br2 Ga1 P1 C11 . 24.9(6)
Br1 Ga1 P1 C11 . -84.6(6)
Ga1 Ga1 P1 C11 3_656 150.6(6)
C21 P1 C11 C16 . -164.2(8)
Ga1 P1 C11 C16 . 66.8(9)
C21 P1 C11 C12 . -38.2(11)
Ga1 P1 C11 C12 . -167.2(7)
C16 C11 C12 C13 . -54.2(12)
P1 C11 C12 C13 . -179.3(8)
C11 C12 C13 C14 . 56.9(10)
C12 C13 C14 C15 . -58.8(10)
C13 C14 C15 C16 . 57.5(12)
C12 C11 C16 C15 . 53.3(13)
P1 C11 C16 C15 . -180.0(11)
C14 C15 C16 C11 . -55.2(13)
C11 P1 C21 C22 . -64.9(6)
Ga1 P1 C21 C22 . 64.5(2)
C11A P1 C21 C26 . 167.9(11)
C11 P1 C21 C26 . 170.9(6)
Ga1 P1 C21 C26 . -59.8(2)
C26 C21 C22 C23 . -59.0(3)
P1 C21 C22 C23 . 177.6(2)
C21 C22 C23 C24 . 56.9(4)
C22 C23 C24 C25 . -55.9(4)
C23 C24 C25 C26 . 55.1(4)
C22 C21 C26 C25 . 57.8(3)
P1 C21 C26 C25 . -178.3(2)
C24 C25 C26 C21 . -54.8(4)
